data_7710414
loop_
_publ_author_name
'Clutterbuck, Katelyn M.'
'Abrahams, Brendan F.'
'Hudson, Timothy A.'
'van Koeverden, Martin P.'

_publ_section_title
;
 Mixed valency in a neutral 1D Fe-chloranilate coordination polymer.
;
_journal_issue 24
_journal_name_full 'Dalton transactions (Cambridge, England : 2003)'
_journal_page_first 9199
_journal_page_last 9205
_journal_paper_doi 10.1039/d1dt04368d
_journal_volume 51
_journal_year 2022
_chemical_formula_moiety 'C42 H30 Cl2 Fe O6 P2'
_chemical_formula_sum 'C42 H30 Cl2 Fe O6 P2'
_chemical_formula_weight 819.35
_space_group_crystal_system monoclinic
_space_group_IT_number 13
_space_group_name_Hall '-P 2yc'
_space_group_name_H-M_alt 'P 1 2/c 1'
_atom_sites_solution_hydrogens geom
_atom_sites_solution_primary dual
_audit_creation_date 2021-12-08
_audit_creation_method
;
Olex2 1.3
(compiled 2020.11.12 svn.r5f609507 for OlexSys, GUI svn.r6408)
;
_audit_update_record
;
2021-12-29 deposited with the CCDC.	2022-06-07 downloaded from the CCDC.
;
_cell_angle_alpha 90
_cell_angle_beta 119.05(3)
_cell_angle_gamma 90
_cell_formula_units_Z 2
_cell_length_a 12.662(3)
_cell_length_b 13.378(3)
_cell_length_c 12.892(3)
_cell_measurement_reflns_used 4054
_cell_measurement_temperature 300
_cell_measurement_theta_max 26.731
_cell_measurement_theta_min 1.522
_cell_volume 1909.1(9)
_computing_molecular_graphics 'Olex2 1.3 (Dolomanov et al., 2009)'
_computing_publication_material 'Olex2 1.3 (Dolomanov et al., 2009)'
_computing_structure_refinement 'SHELXL 2018/3 (Sheldrick, 2015)'
_computing_structure_solution 'SHELXT 2018/2 (Sheldrick, 2018)'
_diffrn_ambient_temperature 300
_diffrn_measured_fraction_theta_full 0.998
_diffrn_measured_fraction_theta_max 0.998
_diffrn_measurement_device_type 'Bruker APEX-II CCD'
_diffrn_measurement_method '\w scans'
_diffrn_radiation_monochromator graphite
_diffrn_radiation_type MoK\a
_diffrn_radiation_wavelength 0.71073
_diffrn_reflns_av_R_equivalents 0.0772
_diffrn_reflns_av_unetI/netI 0.0421
_diffrn_reflns_Laue_measured_fraction_full 0.998
_diffrn_reflns_Laue_measured_fraction_max 0.998
_diffrn_reflns_limit_h_max 16
_diffrn_reflns_limit_h_min -16
_diffrn_reflns_limit_k_max 16
_diffrn_reflns_limit_k_min -16
_diffrn_reflns_limit_l_max 16
_diffrn_reflns_limit_l_min -16
_diffrn_reflns_number 26283
_diffrn_reflns_point_group_measured_fraction_full 0.998
_diffrn_reflns_point_group_measured_fraction_max 0.998
_diffrn_reflns_theta_full 25.242
_diffrn_reflns_theta_max 26.731
_diffrn_reflns_theta_min 1.522
_diffrn_standards_number 0
_exptl_absorpt_coefficient_mu 0.667
_exptl_absorpt_correction_type none
_exptl_crystal_colour black
_exptl_crystal_density_diffrn 1.425
_exptl_crystal_description plate
_exptl_crystal_F_000 840
_refine_diff_density_max 0.933
_refine_diff_density_min -0.504
_refine_diff_density_rms 0.086
_refine_ls_extinction_method none
_refine_ls_goodness_of_fit_ref 1.049
_refine_ls_hydrogen_treatment constr
_refine_ls_matrix_type full
_refine_ls_number_parameters 228
_refine_ls_number_reflns 4054
_refine_ls_number_restraints 0
_refine_ls_restrained_S_all 1.049
_refine_ls_R_factor_all 0.0649
_refine_ls_R_factor_gt 0.0594
_refine_ls_shift/su_max 0.000
_refine_ls_shift/su_mean 0.000
_refine_ls_structure_factor_coef Fsqd
_refine_ls_weighting_details 'w=1/[\s^2^(Fo^2^)+(0.1261P)^2^+0.6994P] where P=(Fo^2^+2Fc^2^)/3'
_refine_ls_weighting_scheme calc
_refine_ls_wR_factor_gt 0.1820
_refine_ls_wR_factor_ref 0.1903
_reflns_Friedel_coverage 0.000
_reflns_number_gt 3533
_reflns_number_total 4054
_reflns_threshold_expression 'I > 2\s(I)'
_cod_data_source_file d1dt04368d2.cif
_cod_data_source_block 300kcb32-151-7b
_cod_depositor_comments 'Adding full bibliography for 7710412--7710415.cif.'
_cod_original_cell_volume 1909.1(8)
_cod_database_code 7710414
_shelx_shelxl_version_number 2018/3
_shelx_space_group_comment
;
The symmetry employed for this shelxl refinement is uniquely defined
by the following loop, which should always be used as a source of
symmetry information in preference to the above space-group names.
They are only intended as comments.
;
_olex2_refinement_description
;
1. Fixed Uiso
 At 1.2 times of:
  All C(H) groups
2.a Aromatic/amide H refined with riding coordinates:
 C17(H17), C21(H21), C15(H15), C19(H19), C11(H11), C14(H14), C13(H13),
 C20(H20), C18(H18), C12(H12), C25(H25), C26(H26), C27(H27), C23(H23), C24(H24)
2.b Fitted hexagon refined as free rotating group:
 C25(C26,C27,C22,C23,C24)
;
_olex2_submission_special_instructions 'No special instructions were received'

loop_
_space_group_symop_operation_xyz
'x, y, z'
'-x, y, -z+1/2'
'-x, -y, -z'
'x, -y, z-1/2'

loop_
_atom_site_label
_atom_site_type_symbol
_atom_site_fract_x
_atom_site_fract_y
_atom_site_fract_z
_atom_site_U_iso_or_equiv
_atom_site_adp_type
_atom_site_occupancy
_atom_site_site_symmetry_order
_atom_site_calc_flag
_atom_site_refinement_flags_posn
_atom_site_refinement_flags_adp
_atom_site_refinement_flags_occupancy
_atom_site_disorder_assembly
_atom_site_disorder_group
Fe1 Fe 0.500000 0.82830(4) 0.250000 0.0444(2) Uani 1 2 d S T P . .
Cl5 Cl 0.73827(8) 0.89201(7) 0.68932(7) 0.0725(3) Uani 1 1 d . . . . .
P9 P 0.27737(8) 0.69378(7) 0.25781(7) 0.0571(3) Uani 1 1 d . . . . .
O7 O 0.60201(18) 1.05967(15) 0.72755(16) 0.0511(5) Uani 1 1 d . . . . .
O2 O 0.59256(19) 0.85117(14) 0.42909(17) 0.0502(5) Uani 1 1 d . . . . .
O8 O 0.38517(19) 0.72000(16) 0.2434(2) 0.0588(5) Uani 1 1 d . . . . .
C6 C 0.5592(2) 1.02729(19) 0.6225(2) 0.0436(5) Uani 1 1 d . . . . .
C3 C 0.5545(2) 0.92064(19) 0.4686(2) 0.0434(5) Uani 1 1 d . . . . .
C4 C 0.6081(2) 0.9506(2) 0.5865(2) 0.0471(6) Uani 1 1 d . . . . .
C16 C 0.2580(3) 0.7730(3) 0.3606(3) 0.0658(8) Uani 1 1 d . . . . .
C10 C 0.1424(3) 0.7009(3) 0.1163(3) 0.0622(7) Uani 1 1 d . . . . .
C17 C 0.1631(4) 0.8382(3) 0.3236(4) 0.0830(11) Uani 1 1 d . . . . .
H17 H 0.104033 0.840370 0.244230 0.100 Uiso 1 1 calc R U . . .
C21 C 0.3461(4) 0.7713(4) 0.4791(4) 0.0862(12) Uani 1 1 d . . . . .
H21 H 0.412269 0.728932 0.504282 0.103 Uiso 1 1 calc R U . . .
C15 C 0.1369(4) 0.7725(4) 0.0365(4) 0.0873(12) Uani 1 1 d . . . . .
H15 H 0.200878 0.816631 0.057551 0.105 Uiso 1 1 calc R U . . .
C19 C 0.2388(6) 0.8986(4) 0.5206(5) 0.0999(16) Uani 1 1 d . . . . .
H19 H 0.232389 0.940752 0.574624 0.120 Uiso 1 1 calc R U . . .
C11 C 0.0451(4) 0.6372(4) 0.0845(4) 0.0899(12) Uani 1 1 d . . . . .
H11 H 0.046304 0.589594 0.137692 0.108 Uiso 1 1 calc R U . . .
C14 C 0.0377(5) 0.7783(5) -0.0727(4) 0.1084(17) Uani 1 1 d . . . . .
H14 H 0.034256 0.826894 -0.125851 0.130 Uiso 1 1 calc R U . . .
C13 C -0.0572(5) 0.7136(4) -0.1055(5) 0.1076(16) Uani 1 1 d . . . . .
H13 H -0.123391 0.717041 -0.181365 0.129 Uiso 1 1 calc R U . . .
C20 C 0.3353(6) 0.8322(4) 0.5590(4) 0.1027(17) Uani 1 1 d . . . . .
H20 H 0.392618 0.829149 0.638964 0.123 Uiso 1 1 calc R U . . .
C18 C 0.1557(5) 0.9015(4) 0.4062(5) 0.1001(15) Uani 1 1 d . . . . .
H18 H 0.091763 0.946360 0.380952 0.120 Uiso 1 1 calc R U . . .
C12 C -0.0544(4) 0.6456(4) -0.0283(5) 0.1061(17) Uani 1 1 d . . . . .
H12 H -0.120133 0.603258 -0.050295 0.127 Uiso 1 1 calc R U . . .
C25 C 0.3240(4) 0.37534(19) 0.4015(4) 0.127(2) Uani 1 1 d G . . . .
H25 H 0.335076 0.310636 0.431348 0.152 Uiso 1 1 calc R U . . .
C26 C 0.3766(4) 0.4045(2) 0.3334(4) 0.150(3) Uani 1 1 d G . . . .
H26 H 0.422845 0.359249 0.317769 0.180 Uiso 1 1 calc R U . . .
C27 C 0.3600(3) 0.5012(2) 0.2888(3) 0.1050(16) Uani 1 1 d G . . . .
H27 H 0.395153 0.520663 0.243222 0.126 Uiso 1 1 calc R U . . .
C22 C 0.2908(3) 0.56876(17) 0.3121(3) 0.0703(9) Uani 1 1 d G . . . .
C23 C 0.2382(3) 0.5396(2) 0.3802(3) 0.1123(18) Uani 1 1 d G . . . .
H23 H 0.191921 0.584856 0.395834 0.135 Uiso 1 1 calc R U . . .
C24 C 0.2548(4) 0.4429(3) 0.4249(3) 0.134(2) Uani 1 1 d G . . . .
H24 H 0.219612 0.423441 0.470381 0.160 Uiso 1 1 calc R U . . .

loop_
_atom_site_aniso_label
_atom_site_aniso_U_11
_atom_site_aniso_U_22
_atom_site_aniso_U_33
_atom_site_aniso_U_23
_atom_site_aniso_U_13
_atom_site_aniso_U_12
Fe1 0.0561(3) 0.0404(3) 0.0369(3) 0.000 0.0226(2) 0.000
Cl5 0.0785(6) 0.0758(6) 0.0443(4) 0.0044(3) 0.0149(4) 0.0330(4)
P9 0.0611(5) 0.0569(5) 0.0555(5) 0.0042(3) 0.0299(4) -0.0025(3)
O7 0.0620(11) 0.0486(10) 0.0345(9) -0.0004(7) 0.0171(8) 0.0097(8)
O2 0.0622(11) 0.0466(10) 0.0389(9) 0.0017(7) 0.0224(8) 0.0121(8)
O8 0.0630(12) 0.0540(12) 0.0655(13) 0.0024(9) 0.0361(11) -0.0036(9)
C6 0.0527(13) 0.0393(12) 0.0344(11) 0.0027(9) 0.0177(10) 0.0029(10)
C3 0.0545(14) 0.0369(12) 0.0380(12) 0.0045(9) 0.0218(11) 0.0067(10)
C4 0.0538(14) 0.0450(14) 0.0358(12) 0.0043(10) 0.0164(10) 0.0100(10)
C16 0.075(2) 0.068(2) 0.0639(19) -0.0043(15) 0.0404(16) -0.0110(16)
C10 0.0620(18) 0.0626(18) 0.0612(18) 0.0004(15) 0.0293(15) 0.0044(14)
C17 0.078(2) 0.092(3) 0.081(3) -0.017(2) 0.041(2) -0.001(2)
C21 0.093(3) 0.102(3) 0.059(2) 0.001(2) 0.034(2) -0.007(2)
C15 0.078(2) 0.095(3) 0.074(2) 0.022(2) 0.0244(19) 0.001(2)
C19 0.127(4) 0.110(4) 0.086(3) -0.031(3) 0.070(3) -0.040(3)
C11 0.076(2) 0.100(3) 0.077(3) 0.006(2) 0.024(2) -0.016(2)
C14 0.101(3) 0.114(4) 0.077(3) 0.028(3) 0.017(2) 0.006(3)
C13 0.091(3) 0.105(4) 0.084(3) 0.007(3) 0.009(2) 0.010(3)
C20 0.123(4) 0.124(4) 0.062(2) -0.014(2) 0.046(3) -0.031(3)
C18 0.104(3) 0.103(3) 0.111(4) -0.032(3) 0.067(3) -0.014(3)
C12 0.075(3) 0.096(3) 0.109(4) 0.004(3) 0.015(3) -0.009(2)
C25 0.157(6) 0.066(3) 0.114(4) 0.031(3) 0.032(4) -0.012(3)
C26 0.137(5) 0.078(3) 0.193(7) 0.045(4) 0.045(5) 0.023(3)
C27 0.106(3) 0.075(3) 0.125(4) 0.019(3) 0.050(3) 0.015(2)
C22 0.073(2) 0.061(2) 0.071(2) 0.0162(16) 0.0304(17) 0.0002(15)
C23 0.159(5) 0.085(3) 0.119(4) 0.018(3) 0.088(4) -0.016(3)
C24 0.200(7) 0.087(4) 0.109(4) 0.020(3) 0.070(4) -0.042(4)

loop_
_atom_type_symbol
_atom_type_description
_atom_type_scat_dispersion_real
_atom_type_scat_dispersion_imag
_atom_type_scat_source
C C 0.0033 0.0016 'International Tables Vol C Tables 4.2.6.8 and 6.1.1.4'
H H 0.0000 0.0000 'International Tables Vol C Tables 4.2.6.8 and 6.1.1.4'
Cl Cl 0.1484 0.1585 'International Tables Vol C Tables 4.2.6.8 and 6.1.1.4'
Fe Fe 0.3463 0.8444 'International Tables Vol C Tables 4.2.6.8 and 6.1.1.4'
O O 0.0106 0.0060 'International Tables Vol C Tables 4.2.6.8 and 6.1.1.4'
P P 0.1023 0.0942 'International Tables Vol C Tables 4.2.6.8 and 6.1.1.4'

loop_
_geom_angle_atom_site_label_1
_geom_angle_atom_site_label_2
_geom_angle_atom_site_label_3
_geom_angle
_geom_angle_site_symmetry_1
_geom_angle_site_symmetry_3
_geom_angle_publ_flag
O7 Fe1 O7 88.28(12) 4_575 3_676 ?
O2 Fe1 O7 89.72(8) 2_655 3_676 ?
O2 Fe1 O7 89.72(8) . 4_575 ?
O2 Fe1 O7 77.87(8) . 3_676 ?
O2 Fe1 O7 77.87(8) 2_655 4_575 ?
O2 Fe1 O2 162.77(11) . 2_655 ?
O8 Fe1 O7 92.26(9) . 3_676 ?
O8 Fe1 O7 92.26(9) 2_655 4_575 ?
O8 Fe1 O7 170.93(8) . 4_575 ?
O8 Fe1 O7 170.93(8) 2_655 3_676 ?
O8 Fe1 O2 93.08(9) 2_655 . ?
O8 Fe1 O2 93.08(9) . 2_655 ?
O8 Fe1 O2 99.25(9) . . ?
O8 Fe1 O2 99.24(9) 2_655 2_655 ?
O8 Fe1 O8 88.64(13) 2_655 . ?
O8 P9 C16 114.09(15) . . ?
O8 P9 C10 109.57(15) . . ?
O8 P9 C22 110.28(13) . . ?
C10 P9 C16 108.24(17) . . ?
C22 P9 C16 106.41(15) . . ?
C22 P9 C10 108.05(16) . . ?
C6 O7 Fe1 114.91(17) . 3_676 ?
C3 O2 Fe1 116.38(16) . . ?
P9 O8 Fe1 146.84(15) . . ?
O7 C6 C3 115.1(2) . 3_676 ?
O7 C6 C4 125.5(2) . . ?
C4 C6 C3 119.3(2) . 3_676 ?
O2 C3 C6 115.5(2) . 3_676 ?
O2 C3 C4 125.1(2) . . ?
C4 C3 C6 119.4(2) . 3_676 ?
C6 C4 Cl5 119.6(2) . . ?
C3 C4 Cl5 119.2(2) . . ?
C3 C4 C6 121.3(2) . . ?
C17 C16 P9 121.8(3) . . ?
C17 C16 C21 119.6(4) . . ?
C21 C16 P9 118.5(3) . . ?
C15 C10 P9 118.1(3) . . ?
C15 C10 C11 119.4(4) . . ?
C11 C10 P9 122.5(3) . . ?
C16 C17 H17 120.2 . . ?
C16 C17 C18 119.5(5) . . ?
C18 C17 H17 120.2 . . ?
C16 C21 H21 120.1 . . ?
C20 C21 C16 119.9(5) . . ?
C20 C21 H21 120.1 . . ?
C10 C15 H15 120.1 . . ?
C14 C15 C10 119.8(5) . . ?
C14 C15 H15 120.1 . . ?
C20 C19 H19 120.1 . . ?
C18 C19 H19 120.1 . . ?
C18 C19 C20 119.8(5) . . ?
C10 C11 H11 120.6 . . ?
C10 C11 C12 118.8(5) . . ?
C12 C11 H11 120.6 . . ?
C15 C14 H14 119.5 . . ?
C15 C14 C13 120.9(5) . . ?
C13 C14 H14 119.5 . . ?
C14 C13 H13 120.1 . . ?
C12 C13 C14 119.8(5) . . ?
C12 C13 H13 120.1 . . ?
C21 C20 C19 120.1(5) . . ?
C21 C20 H20 119.9 . . ?
C19 C20 H20 119.9 . . ?
C17 C18 H18 119.5 . . ?
C19 C18 C17 121.0(6) . . ?
C19 C18 H18 119.5 . . ?
C11 C12 H12 119.4 . . ?
C13 C12 C11 121.1(5) . . ?
C13 C12 H12 119.4 . . ?
C26 C25 H25 120.0 . . ?
C26 C25 C24 120.0 . . ?
C24 C25 H25 120.0 . . ?
C25 C26 H26 120.0 . . ?
C25 C26 C27 120.0 . . ?
C27 C26 H26 120.0 . . ?
C26 C27 H27 120.0 . . ?
C22 C27 C26 120.0 . . ?
C22 C27 H27 120.0 . . ?
C27 C22 P9 118.24(17) . . ?
C23 C22 P9 121.71(17) . . ?
C23 C22 C27 120.0 . . ?
C22 C23 H23 120.0 . . ?
C22 C23 C24 120.0 . . ?
C24 C23 H23 120.0 . . ?
C25 C24 H24 120.0 . . ?
C23 C24 C25 120.0 . . ?
C23 C24 H24 120.0 . . ?

loop_
_geom_bond_atom_site_label_1
_geom_bond_atom_site_label_2
_geom_bond_distance
_geom_bond_site_symmetry_2
_geom_bond_publ_flag
Fe1 O7 2.088(2) 4_575 ?
Fe1 O7 2.088(2) 3_676 ?
Fe1 O2 2.042(2) . ?
Fe1 O2 2.042(2) 2_655 ?
Fe1 O8 2.025(2) 2_655 ?
Fe1 O8 2.025(2) . ?
Cl5 C4 1.723(3) . ?
P9 O8 1.505(2) . ?
P9 C16 1.804(4) . ?
P9 C10 1.798(4) . ?
P9 C22 1.789(2) . ?
O7 C6 1.266(3) . ?
O2 C3 1.263(3) . ?
C6 C3 1.514(3) 3_676 ?
C6 C4 1.389(4) . ?
C3 C4 1.389(4) . ?
C16 C17 1.370(6) . ?
C16 C21 1.386(5) . ?
C10 C15 1.382(5) . ?
C10 C11 1.387(6) . ?
C17 H17 0.9300 . ?
C17 C18 1.399(6) . ?
C21 H21 0.9300 . ?
C21 C20 1.371(7) . ?
C15 H15 0.9300 . ?
C15 C14 1.359(6) . ?
C19 H19 0.9300 . ?
C19 C20 1.393(8) . ?
C19 C18 1.333(8) . ?
C11 H11 0.9300 . ?
C11 C12 1.391(7) . ?
C14 H14 0.9300 . ?
C14 C13 1.371(8) . ?
C13 H13 0.9300 . ?
C13 C12 1.336(8) . ?
C20 H20 0.9300 . ?
C18 H18 0.9300 . ?
C12 H12 0.9300 . ?
C25 H25 0.9300 . ?
C25 C26 1.3900 . ?
C25 C24 1.3900 . ?
C26 H26 0.9300 . ?
C26 C27 1.3900 . ?
C27 H27 0.9300 . ?
C27 C22 1.3900 . ?
C22 C23 1.3900 . ?
C23 H23 0.9300 . ?
C23 C24 1.3900 . ?
C24 H24 0.9300 . ?

loop_
_geom_torsion_atom_site_label_1
_geom_torsion_atom_site_label_2
_geom_torsion_atom_site_label_3
_geom_torsion_atom_site_label_4
_geom_torsion
_geom_torsion_site_symmetry_1
_geom_torsion_site_symmetry_2
_geom_torsion_site_symmetry_3
_geom_torsion_site_symmetry_4
_geom_torsion_publ_flag
Fe1 O7 C6 C3 3.0(3) 3_676 . . 3_676 ?
Fe1 O7 C6 C4 -177.4(2) 3_676 . . . ?
Fe1 O2 C3 C6 3.5(3) . . . 3_676 ?
Fe1 O2 C3 C4 -177.0(2) . . . . ?
P9 C16 C17 C18 -176.8(3) . . . . ?
P9 C16 C21 C20 178.6(3) . . . . ?
P9 C10 C15 C14 178.1(4) . . . . ?
P9 C10 C11 C12 -177.9(4) . . . . ?
P9 C22 C23 C24 -177.4(3) . . . . ?
O7 C6 C4 Cl5 -0.2(4) . . . . ?
O7 C6 C4 C3 -179.7(3) . . . . ?
O2 C3 C4 Cl5 1.2(4) . . . . ?
O2 C3 C4 C6 -179.3(3) . . . . ?
O8 P9 C16 C17 111.8(3) . . . . ?
O8 P9 C16 C21 -64.4(3) . . . . ?
O8 P9 C10 C15 -33.9(4) . . . . ?
O8 P9 C10 C11 145.6(4) . . . . ?
O8 P9 C22 C27 -25.8(2) . . . . ?
O8 P9 C22 C23 151.6(2) . . . . ?
C6 C3 C4 Cl5 -179.3(2) 3_676 . . . ?
C6 C3 C4 C6 0.3(4) 3_676 . . . ?
C3 C6 C4 Cl5 179.3(2) 3_676 . . . ?
C3 C6 C4 C3 -0.3(4) 3_676 . . . ?
C16 P9 O8 Fe1 -27.8(3) . . . . ?
C16 P9 C10 C15 91.1(3) . . . . ?
C16 P9 C10 C11 -89.4(4) . . . . ?
C16 P9 C22 C27 -150.1(2) . . . . ?
C16 P9 C22 C23 27.3(3) . . . . ?
C16 C17 C18 C19 -0.8(7) . . . . ?
C16 C21 C20 C19 -2.6(7) . . . . ?
C10 P9 O8 Fe1 93.7(3) . . . . ?
C10 P9 C16 C17 -10.4(4) . . . . ?
C10 P9 C16 C21 173.4(3) . . . . ?
C10 P9 C22 C27 93.9(2) . . . . ?
C10 P9 C22 C23 -88.7(2) . . . . ?
C10 C15 C14 C13 -0.4(9) . . . . ?
C10 C11 C12 C13 0.1(9) . . . . ?
C17 C16 C21 C20 2.3(6) . . . . ?
C21 C16 C17 C18 -0.6(6) . . . . ?
C15 C10 C11 C12 1.6(7) . . . . ?
C15 C14 C13 C12 2.0(10) . . . . ?
C11 C10 C15 C14 -1.4(7) . . . . ?
C14 C13 C12 C11 -1.9(10) . . . . ?
C20 C19 C18 C17 0.5(8) . . . . ?
C18 C19 C20 C21 1.2(8) . . . . ?
C25 C26 C27 C22 0.0 . . . . ?
C26 C25 C24 C23 0.0 . . . . ?
C26 C27 C22 P9 177.5(2) . . . . ?
C26 C27 C22 C23 0.0 . . . . ?
C27 C22 C23 C24 0.0 . . . . ?
C22 P9 O8 Fe1 -147.5(3) . . . . ?
C22 P9 C16 C17 -126.4(3) . . . . ?
C22 P9 C16 C21 57.5(3) . . . . ?
C22 P9 C10 C15 -154.0(3) . . . . ?
C22 P9 C10 C11 25.4(4) . . . . ?
C22 C23 C24 C25 0.0 . . . . ?
C24 C25 C26 C27 0.0 . . . . ?
